data_2020331
loop_
_publ_author_name
'Wegeberg, Christina'
'McKee, Vickie'
'McKenzie, Christine J.'

_publ_section_title
;
 A coordinatively flexible hexadentate ligand gives structurally isomeric
 complexes <i>M</i>~2~(<i>L</i>)<i>X</i>~3~ (<i>M</i> = Cu, Zn; <i>X</i> =
 Br, Cl)
;
_journal_coeditor_code LG3178
_journal_issue 1
_journal_name_full 'Acta Crystallographica Section C'
_journal_page_first 68
_journal_page_last 74
_journal_paper_doi 10.1107/S2053229615023773
_journal_volume 72
_journal_year 2016
_chemical_formula_iupac '[Cu2 Br3 (C22 H24 N5 O2)] [Cu2 Br3 (C22 H24 N5 O2) (H2 O1)], 6.5H2 O'
_chemical_formula_moiety 'C22 H24 Br3 Cu2 N5 O2, C22 H26 Br3 Cu2 N5 O3, 6.5H2 O'
_chemical_formula_sum 'C44 H63 Br6 Cu4 N10 O11.5'
_chemical_formula_weight 1649.66
_chemical_name_systematic
;
Aquatribromido[\m-<i>N</i>,<i>N</i>,<i>N</i>'-tris(pyridin-2-\
ylmethyl)ethylenediamine-<i>N</i>'-acetato]dicopper(II)--tribromido[\m-\
<i>N</i>,<i>N</i>,<i>N</i>'-tris(pyridin-2-ylmethyl)ethylenediamine-\
<i>N</i>'-acetato]dicopper(II)--water (1/1/6.5)
;
_space_group_crystal_system triclinic
_space_group_IT_number 2
_space_group_name_Hall '-P 1'
_space_group_name_H-M_alt 'P -1'
_symmetry_space_group_name_Hall '-P 1'
_symmetry_space_group_name_H-M 'P -1'
_atom_sites_solution_hydrogens geom
_atom_sites_solution_primary dual
_atom_sites_solution_secondary difmap
_audit_creation_method SHELXL-2014/7
_cell_angle_alpha 112.087(3)
_cell_angle_beta 94.380(3)
_cell_angle_gamma 90.486(3)
_cell_formula_units_Z 2
_cell_length_a 11.2516(9)
_cell_length_b 15.0606(10)
_cell_length_c 18.3213(14)
_cell_measurement_reflns_used 7803
_cell_measurement_temperature 180(2)
_cell_measurement_theta_max 26.2
_cell_measurement_theta_min 2.37
_cell_volume 2866.1(4)
_computing_cell_refinement
;
APEX2 (Bruker, 2012)
;
_computing_data_collection
;
APEX2 (Bruker, 2012)
;
_computing_data_reduction
;
SAINT (Bruker, 2012)
;
_computing_molecular_graphics
;
SHELXTL (Bruker, 2012) and Mercury (Macrae <i>et al.</i>,  2006)
;
_computing_publication_material
;
publCIF (Westrip, 2010)
;
_computing_structure_refinement
;
SHELXL2014 (Sheldrick, 2015b)
;
_computing_structure_solution
;
SHELXT2014 (Sheldrick, 2015a)
;
_diffrn_ambient_temperature 180(2)
_diffrn_detector_area_resol_mean 9.1
_diffrn_measured_fraction_theta_full 0.984
_diffrn_measured_fraction_theta_max 0.978
_diffrn_measurement_device_type 'Bruker--Nonius X8 APEXII CCD'
_diffrn_measurement_method 'thin-slice \w and \f scans'
_diffrn_radiation_type MoK\a
_diffrn_radiation_wavelength 0.71073
_diffrn_reflns_av_R_equivalents 0.077
_diffrn_reflns_limit_h_max 13
_diffrn_reflns_limit_h_min -14
_diffrn_reflns_limit_k_max 17
_diffrn_reflns_limit_k_min -18
_diffrn_reflns_limit_l_max 22
_diffrn_reflns_limit_l_min 0
_diffrn_reflns_number 11068
_diffrn_reflns_theta_full 25.242
_diffrn_reflns_theta_max 26.369
_diffrn_reflns_theta_min 2.092
_exptl_absorpt_coefficient_mu 5.711
_exptl_absorpt_correction_T_max 0.429587
_exptl_absorpt_correction_T_min 0.302940
_exptl_absorpt_correction_type multi-scan
_exptl_absorpt_process_details
;
(TWINABS; Sheldrick, 2012)
;
_exptl_crystal_colour 'pale blue'
_exptl_crystal_density_diffrn 1.912
_exptl_crystal_description needle
_exptl_crystal_F_000 1630
_exptl_crystal_size_max 0.200
_exptl_crystal_size_mid 0.110
_exptl_crystal_size_min 0.050
_refine_diff_density_max 0.989
_refine_diff_density_min -0.875
_refine_ls_extinction_method none
_refine_ls_goodness_of_fit_ref 0.997
_refine_ls_hydrogen_treatment constr
_refine_ls_matrix_type full
_refine_ls_number_parameters 686
_refine_ls_number_reflns 11068
_refine_ls_number_restraints 0
_refine_ls_restrained_S_all 0.997
_refine_ls_R_factor_all 0.1097
_refine_ls_R_factor_gt 0.0540
_refine_ls_shift/su_max 0.001
_refine_ls_shift/su_mean 0.000
_refine_ls_structure_factor_coef Fsqd
_refine_ls_weighting_details 'w=1/[\s^2^(Fo^2^)+(0.0462P)^2^] where P=(Fo^2^+2Fc^2^)/3'
_refine_ls_weighting_scheme calc
_refine_ls_wR_factor_gt 0.0976
_refine_ls_wR_factor_ref 0.1139
_reflns_number_gt 7261
_reflns_number_total 11068
_reflns_threshold_expression 'I > 2\s(I)'
_cod_data_source_file lg3178sup1.cif
_cod_data_source_block III_vCM14087twin5
_cod_depositor_comments
;
 Marking attached hydrogen atoms.

 Antanas Vaitkus,
 2017-08-07

 Adding full bibliography for 2020329--2020331.cif.

 Adding full bibliography for 2020329--2020331.cif.
;
_cod_original_formula_sum 'C44 H63 Br6 Cu4 N10 O11.50'
_cod_database_code 2020331
_cod_database_fobs_code 2020331
_shelx_space_group_comment
;
The symmetry employed for this shelxl refinement is uniquely defined
by the following loop, which should always be used as a source of
symmetry information in preference to the above space-group names.
They are only intended as comments.
;
_shelx_estimated_absorpt_t_min 0.395
_shelx_estimated_absorpt_t_max 0.763

loop_
_space_group_symop_operation_xyz
'x, y, z'
'-x, -y, -z'

loop_
_atom_site_type_symbol
_atom_site_label
_atom_site_fract_x
_atom_site_fract_y
_atom_site_fract_z
_atom_site_U_iso_or_equiv
_atom_site_adp_type
_atom_site_calc_flag
_atom_site_occupancy
_atom_site_attached_hydrogens
Cu Cu1 0.40326(9) 0.55531(7) 0.18085(6) 0.0173(2) Uani d 1 0
Cu Cu2 -0.00160(9) 0.57391(7) 0.30625(6) 0.0177(2) Uani d 1 0
Br Br1 0.62240(8) 0.53381(7) 0.16191(6) 0.0290(2) Uani d 1 0
Br Br2 0.25880(9) 0.43804(6) 0.08770(5) 0.0256(2) Uani d 1 0
Br Br3 0.07600(9) 0.45736(7) 0.35413(6) 0.0337(3) Uani d 1 0
N N1 0.4155(6) 0.4927(4) 0.2587(4) 0.0172(16) Uani d 1 0
C C1 0.4096(7) 0.3982(6) 0.2432(6) 0.027(2) Uani d 1 0
H H1 0.3994 0.3541 0.1899 0.032 Uiso calc 1 0
C C2 0.4181(8) 0.3639(6) 0.3029(5) 0.026(2) Uani d 1 0
H H2 0.4154 0.2967 0.2905 0.031 Uiso calc 1 0
C C3 0.4306(8) 0.4261(7) 0.3804(6) 0.033(3) Uani d 1 0
H H3 0.4349 0.4026 0.4219 0.040 Uiso calc 1 0
C C4 0.4368(7) 0.5242(6) 0.3974(5) 0.021(2) Uani d 1 0
H H4 0.4453 0.5692 0.4504 0.026 Uiso calc 1 0
C C5 0.4302(7) 0.5545(6) 0.3340(5) 0.017(2) Uani d 1 0
C C6 0.4458(7) 0.6589(6) 0.3450(5) 0.018(2) Uani d 1 0
H H6A 0.4237 0.7006 0.3980 0.022 Uiso calc 1 0
H H6B 0.5302 0.6741 0.3409 0.022 Uiso calc 1 0
N N2 0.3931(6) 0.6521(4) 0.1311(4) 0.0206(17) Uani d 1 0
C C7 0.3885(8) 0.6315(6) 0.0521(5) 0.024(2) Uani d 1 0
H H7 0.3887 0.5666 0.0163 0.028 Uiso calc 1 0
C C8 0.3836(8) 0.7044(7) 0.0230(5) 0.026(2) Uani d 1 0
H H8 0.3831 0.6898 -0.0322 0.031 Uiso calc 1 0
C C9 0.3794(7) 0.7961(6) 0.0738(5) 0.024(2) Uani d 1 0
H H9 0.3729 0.8462 0.0543 0.029 Uiso calc 1 0
C C10 0.3846(7) 0.8171(6) 0.1534(5) 0.023(2) Uani d 1 0
H H10 0.3822 0.8817 0.1894 0.027 Uiso calc 1 0
C C11 0.3934(7) 0.7424(6) 0.1817(5) 0.017(2) Uani d 1 0
C C12 0.4091(7) 0.7620(6) 0.2687(5) 0.018(2) Uani d 1 0
H H12A 0.4942 0.7779 0.2881 0.022 Uiso calc 1 0
H H12B 0.3622 0.8176 0.2978 0.022 Uiso calc 1 0
N N3 -0.0465(6) 0.4914(4) 0.1950(4) 0.0139(16) Uani d 1 0
C C13 -0.0614(7) 0.3968(6) 0.1625(5) 0.020(2) Uani d 1 0
H H13 -0.0500 0.3615 0.1957 0.024 Uiso calc 1 0
C C14 -0.0924(7) 0.3465(6) 0.0828(5) 0.023(2) Uani d 1 0
H H14 -0.1036 0.2787 0.0620 0.027 Uiso calc 1 0
C C15 -0.1066(8) 0.3972(6) 0.0350(6) 0.025(2) Uani d 1 0
H H15 -0.1264 0.3645 -0.0202 0.030 Uiso calc 1 0
C C16 -0.0918(7) 0.4979(6) 0.0672(5) 0.019(2) Uani d 1 0
H H16 -0.1010 0.5345 0.0349 0.023 Uiso calc 1 0
C C17 -0.0633(7) 0.5415(5) 0.1482(5) 0.0138(19) Uani d 1 0
C C18 -0.0544(7) 0.6486(6) 0.1890(5) 0.0166(19) Uani d 1 0
H H18A -0.0254 0.6774 0.1529 0.020 Uiso calc 1 0
H H18B -0.1343 0.6731 0.2032 0.020 Uiso calc 1 0
N N4 0.3688(6) 0.6764(4) 0.2834(4) 0.0154(16) Uani d 1 0
C C19 0.2442(7) 0.6811(6) 0.3058(5) 0.019(2) Uani d 1 0
H H19A 0.2357 0.7414 0.3517 0.023 Uiso calc 1 0
H H19B 0.2266 0.6268 0.3218 0.023 Uiso calc 1 0
C C20 0.1540(7) 0.6772(6) 0.2375(5) 0.0160(19) Uani d 1 0
H H20A 0.1680 0.7336 0.2234 0.019 Uiso calc 1 0
H H20B 0.1648 0.6187 0.1905 0.019 Uiso calc 1 0
N N5 0.0282(6) 0.6766(4) 0.2611(4) 0.0157(16) Uani d 1 0
C C21 0.0019(8) 0.7690(6) 0.3243(5) 0.021(2) Uani d 1 0
H H21A -0.0816 0.7850 0.3150 0.025 Uiso calc 1 0
H H21B 0.0550 0.8208 0.3226 0.025 Uiso calc 1 0
C C22 0.0199(7) 0.7629(7) 0.4043(5) 0.023(2) Uani d 1 0
O O1 0.0330(5) 0.6793(4) 0.4075(3) 0.0194(13) Uani d 1 0
O O2 0.0222(6) 0.8370(4) 0.4656(4) 0.0398(18) Uani d 1 0
Cu Cu3 0.70717(10) 0.09427(7) 0.22562(6) 0.0212(3) Uani d 1 0
Cu Cu4 1.13409(10) -0.01614(7) 0.21751(6) 0.0203(3) Uani d 1 0
Br Br4 0.47160(8) 0.09019(6) 0.25193(6) 0.0282(2) Uani d 1 0
Br Br5 0.75962(11) 0.13000(7) 0.11421(6) 0.0422(3) Uani d 1 0
Br Br6 1.04997(9) -0.15919(6) 0.12065(6) 0.0312(2) Uani d 1 0
N N6 0.6954(6) -0.0484(5) 0.1715(4) 0.0221(17) Uani d 1 0
C C23 0.6770(8) -0.0997(6) 0.0939(6) 0.029(2) Uani d 1 0
H H23 0.6677 -0.0671 0.0584 0.035 Uiso calc 1 0
C C24 0.6709(8) -0.1985(6) 0.0638(5) 0.027(2) Uani d 1 0
H H24 0.6598 -0.2335 0.0084 0.032 Uiso calc 1 0
C C25 0.6813(8) -0.2461(6) 0.1149(6) 0.034(3) Uani d 1 0
H H25 0.6769 -0.3142 0.0956 0.040 Uiso calc 1 0
C C26 0.6983(8) -0.1920(6) 0.1953(6) 0.027(2) Uani d 1 0
H H26 0.7056 -0.2229 0.2320 0.032 Uiso calc 1 0
C C27 0.7044(7) -0.0942(6) 0.2219(5) 0.020(2) Uani d 1 0
C C28 0.7169(8) -0.0307(6) 0.3085(5) 0.023(2) Uani d 1 0
H H28A 0.6370 -0.0169 0.3284 0.027 Uiso calc 1 0
H H28B 0.7617 -0.0635 0.3390 0.027 Uiso calc 1 0
N N7 0.7297(6) 0.2275(5) 0.3049(4) 0.0227(17) Uani d 1 0
C C29 0.7216(8) 0.3103(6) 0.2910(6) 0.026(2) Uani d 1 0
H H29 0.7055 0.3064 0.2382 0.031 Uiso calc 1 0
C C30 0.7361(8) 0.3986(6) 0.3508(6) 0.033(3) Uani d 1 0
H H30 0.7288 0.4549 0.3394 0.040 Uiso calc 1 0
C C31 0.7617(9) 0.4058(7) 0.4281(6) 0.036(3) Uani d 1 0
H H31 0.7733 0.4668 0.4699 0.043 Uiso calc 1 0
C C32 0.7698(8) 0.3229(6) 0.4433(6) 0.029(2) Uani d 1 0
H H32 0.7872 0.3255 0.4957 0.034 Uiso calc 1 0
C C33 0.7519(8) 0.2354(6) 0.3800(5) 0.022(2) Uani d 1 0
C C34 0.7577(8) 0.1416(6) 0.3937(5) 0.024(2) Uani d 1 0
H H34A 0.8218 0.1472 0.4355 0.029 Uiso calc 1 0
H H34B 0.6811 0.1282 0.4116 0.029 Uiso calc 1 0
N N8 1.1389(6) 0.0651(4) 0.1559(4) 0.0178(16) Uani d 1 0
C C35 1.1268(7) 0.0387(6) 0.0774(5) 0.025(2) Uani d 1 0
H H35 1.1173 -0.0276 0.0452 0.030 Uiso calc 1 0
C C36 1.1276(8) 0.1046(6) 0.0412(5) 0.026(2) Uani d 1 0
H H36 1.1193 0.0837 -0.0148 0.031 Uiso calc 1 0
C C37 1.1404(8) 0.1997(6) 0.0873(5) 0.024(2) Uani d 1 0
H H37 1.1396 0.2457 0.0633 0.029 Uiso calc 1 0
C C38 1.1546(8) 0.2298(6) 0.1681(5) 0.025(2) Uani d 1 0
H H38 1.1648 0.2961 0.2003 0.029 Uiso calc 1 0
C C39 1.1537(7) 0.1612(6) 0.2020(5) 0.0167(19) Uani d 1 0
C C40 1.1735(7) 0.1829(6) 0.2884(5) 0.017(2) Uani d 1 0
H H40A 1.2602 0.1862 0.3039 0.021 Uiso calc 1 0
H H40B 1.1414 0.2461 0.3181 0.021 Uiso calc 1 0
N N9 0.7818(6) 0.0607(5) 0.3187(4) 0.0193(17) Uani d 1 0
C C41 0.9123(8) 0.0428(6) 0.3136(5) 0.024(2) Uani d 1 0
H H41A 0.9230 -0.0129 0.2644 0.028 Uiso calc 1 0
H H41B 0.9426 0.0261 0.3587 0.028 Uiso calc 1 0
C C42 0.9868(7) 0.1289(5) 0.3140(5) 0.0170(19) Uani d 1 0
H H42A 0.9572 0.1457 0.2687 0.020 Uiso calc 1 0
H H42B 0.9766 0.1848 0.3632 0.020 Uiso calc 1 0
N N10 1.1149(6) 0.1089(5) 0.3091(4) 0.0173(16) Uani d 1 0
C C43 1.1735(8) 0.0994(6) 0.3815(5) 0.027(2) Uani d 1 0
H H43A 1.1176 0.1179 0.4235 0.032 Uiso calc 1 0
H H43B 1.2446 0.1437 0.4010 0.032 Uiso calc 1 0
C C44 1.2112(8) -0.0036(7) 0.3646(6) 0.032(3) Uani d 1 0
O O3 1.1880(5) -0.0656(4) 0.2950(4) 0.0292(16) Uani d 1 0
O O4 1.2605(7) -0.0207(5) 0.4205(5) 0.062(2) Uani d 1 0
O O5 -0.1995(5) 0.6110(4) 0.3193(3) 0.0311(16) Uani d 1 2
O O6 0.2956(6) 0.3206(4) 0.5363(3) 0.0319(16) Uani d 1 2
O O7 0.0772(5) 0.3326(4) 0.4671(3) 0.0292(16) Uani d 1 2
O O8 0.3234(6) 0.1477(5) 0.5765(4) 0.0442(19) Uani d 1 2
O O9 0.4745(6) 0.2287(4) 0.4432(4) 0.0351(17) Uani d 1 2
O O10 0.5598(6) 0.1138(5) 0.5236(4) 0.0429(19) Uani d 1 2
O O11 0.4555(9) 0.1661(7) 0.0956(5) 0.094(3) Uani d 1 2
O O12 0.1109(12) 0.0290(8) 0.5442(7) 0.038(3) Uani d 0.5 2

loop_
_atom_site_aniso_label
_atom_site_aniso_U_11
_atom_site_aniso_U_22
_atom_site_aniso_U_33
_atom_site_aniso_U_12
_atom_site_aniso_U_13
_atom_site_aniso_U_23
Cu1 0.0169(6) 0.0168(5) 0.0175(6) -0.0018(4) 0.0010(5) 0.0058(5)
Cu2 0.0179(6) 0.0187(5) 0.0179(6) 0.0006(5) 0.0014(5) 0.0085(5)
Br1 0.0149(5) 0.0429(6) 0.0292(6) 0.0012(4) 0.0023(4) 0.0136(5)
Br2 0.0259(6) 0.0201(5) 0.0273(5) -0.0046(4) -0.0076(4) 0.0071(4)
Br3 0.0416(7) 0.0325(6) 0.0337(6) 0.0059(5) -0.0020(5) 0.0212(5)
N1 0.014(4) 0.013(4) 0.023(4) -0.002(3) -0.005(3) 0.006(3)
C1 0.012(5) 0.038(6) 0.036(6) -0.002(4) -0.004(4) 0.022(5)
C2 0.028(6) 0.024(5) 0.028(6) 0.001(4) -0.006(5) 0.014(5)
C3 0.015(6) 0.044(6) 0.056(7) -0.013(5) -0.012(5) 0.038(6)
C4 0.017(5) 0.031(5) 0.013(5) 0.000(4) -0.002(4) 0.006(4)
C5 0.012(5) 0.020(5) 0.015(5) 0.006(4) 0.002(4) 0.004(4)
C6 0.009(5) 0.025(5) 0.014(5) -0.004(4) 0.002(4) 0.000(4)
N2 0.012(4) 0.012(4) 0.037(5) 0.000(3) 0.004(3) 0.007(4)
C7 0.025(6) 0.025(5) 0.018(5) -0.006(4) -0.003(4) 0.007(4)
C8 0.019(6) 0.044(6) 0.022(5) -0.007(5) 0.002(4) 0.023(5)
C9 0.018(6) 0.031(5) 0.036(6) 0.001(4) 0.001(4) 0.026(5)
C10 0.015(5) 0.025(5) 0.031(6) -0.003(4) 0.011(4) 0.013(4)
C11 0.007(5) 0.027(5) 0.025(5) 0.000(4) 0.005(4) 0.018(4)
C12 0.011(5) 0.018(4) 0.023(5) 0.000(4) 0.007(4) 0.004(4)
N3 0.013(4) 0.014(4) 0.016(4) 0.000(3) 0.004(3) 0.007(3)
C13 0.011(5) 0.022(5) 0.033(6) 0.005(4) 0.008(4) 0.015(5)
C14 0.010(5) 0.016(5) 0.035(6) -0.002(4) 0.009(4) 0.000(4)
C15 0.013(5) 0.029(5) 0.033(6) 0.003(4) 0.007(4) 0.009(5)
C16 0.011(5) 0.033(5) 0.013(5) 0.008(4) 0.004(4) 0.007(4)
C17 0.011(5) 0.011(4) 0.017(5) 0.002(3) 0.010(4) 0.000(4)
C18 0.008(5) 0.029(5) 0.019(5) 0.006(4) 0.002(4) 0.015(4)
N4 0.013(4) 0.012(3) 0.018(4) -0.002(3) 0.003(3) 0.001(3)
C19 0.014(5) 0.025(5) 0.018(5) 0.006(4) 0.004(4) 0.005(4)
C20 0.011(5) 0.021(4) 0.020(5) -0.002(4) 0.000(4) 0.013(4)
N5 0.009(4) 0.017(4) 0.017(4) 0.002(3) -0.002(3) 0.003(3)
C21 0.016(5) 0.016(5) 0.024(5) -0.001(4) 0.000(4) 0.002(4)
C22 0.004(5) 0.037(6) 0.021(5) 0.003(4) -0.002(4) 0.005(5)
O1 0.016(4) 0.027(3) 0.016(3) -0.004(3) -0.002(3) 0.009(3)
O2 0.052(5) 0.034(4) 0.027(4) 0.003(3) 0.010(4) 0.002(3)
Cu3 0.0218(7) 0.0166(5) 0.0248(6) 0.0003(5) 0.0058(5) 0.0066(5)
Cu4 0.0207(7) 0.0143(5) 0.0272(6) 0.0030(5) 0.0062(5) 0.0087(5)
Br4 0.0209(6) 0.0246(5) 0.0360(6) 0.0025(4) 0.0038(4) 0.0076(4)
Br5 0.0682(9) 0.0290(5) 0.0333(6) -0.0026(5) 0.0200(6) 0.0132(5)
Br6 0.0423(7) 0.0168(5) 0.0332(6) -0.0038(4) 0.0032(5) 0.0081(4)
N6 0.018(4) 0.018(4) 0.030(5) 0.001(3) 0.006(3) 0.007(4)
C23 0.030(6) 0.029(5) 0.027(6) -0.011(4) 0.006(5) 0.011(5)
C24 0.014(5) 0.028(5) 0.031(6) 0.001(4) 0.007(4) 0.002(5)
C25 0.030(6) 0.017(5) 0.058(8) 0.000(4) 0.013(5) 0.016(5)
C26 0.017(6) 0.022(5) 0.050(7) 0.003(4) 0.007(5) 0.022(5)
C27 0.006(5) 0.028(5) 0.029(6) -0.001(4) 0.006(4) 0.012(5)
C28 0.012(5) 0.027(5) 0.034(6) 0.000(4) 0.008(4) 0.015(4)
N7 0.022(5) 0.017(4) 0.027(5) 0.006(3) 0.006(4) 0.006(3)
C29 0.017(5) 0.031(5) 0.038(6) -0.005(4) 0.002(4) 0.021(5)
C30 0.033(7) 0.014(5) 0.047(7) -0.003(4) 0.003(5) 0.006(5)
C31 0.027(6) 0.022(5) 0.043(7) -0.003(4) 0.009(5) -0.005(5)
C32 0.013(5) 0.034(6) 0.031(6) -0.002(4) 0.003(4) 0.004(5)
C33 0.014(5) 0.023(5) 0.028(6) -0.002(4) 0.010(4) 0.005(4)
C34 0.021(6) 0.031(5) 0.026(5) 0.003(4) 0.012(4) 0.014(4)
N8 0.012(4) 0.016(4) 0.022(4) -0.003(3) 0.003(3) 0.003(3)
C35 0.015(5) 0.033(5) 0.023(6) -0.006(4) -0.001(4) 0.008(5)
C36 0.027(6) 0.033(6) 0.027(5) 0.005(4) 0.008(4) 0.020(5)
C37 0.029(6) 0.019(5) 0.033(6) 0.008(4) 0.007(5) 0.017(4)
C38 0.025(6) 0.023(5) 0.026(6) -0.003(4) 0.008(4) 0.009(4)
C39 0.009(5) 0.016(4) 0.022(5) -0.002(4) 0.008(4) 0.002(4)
C40 0.016(5) 0.017(4) 0.022(5) -0.003(4) 0.005(4) 0.011(4)
N9 0.009(4) 0.026(4) 0.026(4) 0.000(3) 0.002(3) 0.012(4)
C41 0.019(6) 0.025(5) 0.023(5) -0.002(4) 0.003(4) 0.004(4)
C42 0.012(5) 0.014(4) 0.023(5) -0.006(4) 0.007(4) 0.004(4)
N10 0.003(4) 0.022(4) 0.027(4) -0.001(3) 0.001(3) 0.010(3)
C43 0.028(6) 0.024(5) 0.033(6) -0.006(4) -0.004(5) 0.018(5)
C44 0.016(6) 0.046(7) 0.049(7) -0.009(5) -0.008(5) 0.036(6)
O3 0.021(4) 0.025(3) 0.047(5) -0.001(3) 0.002(3) 0.020(3)
O4 0.077(6) 0.050(5) 0.064(6) -0.005(4) -0.034(5) 0.036(4)
O5 0.016(4) 0.043(4) 0.027(4) -0.001(3) 0.003(3) 0.006(3)
O6 0.027(4) 0.042(4) 0.023(4) -0.001(3) 0.003(3) 0.009(3)
O7 0.025(4) 0.030(4) 0.030(4) 0.000(3) 0.003(3) 0.008(3)
O8 0.056(5) 0.047(4) 0.037(4) -0.009(4) -0.001(4) 0.024(4)
O9 0.027(4) 0.042(4) 0.036(4) 0.010(3) 0.011(3) 0.014(3)
O10 0.051(5) 0.042(4) 0.043(4) 0.007(4) 0.006(4) 0.025(4)
O11 0.101(9) 0.129(9) 0.076(7) 0.025(7) 0.002(6) 0.065(7)
O12 0.056(10) 0.022(7) 0.037(8) 0.000(6) -0.002(7) 0.015(6)

loop_
_atom_type_symbol
_atom_type_description
_atom_type_scat_dispersion_real
_atom_type_scat_dispersion_imag
_atom_type_scat_source
C C 0.0033 0.0016 'International Tables Vol C Tables 4.2.6.8 and 6.1.1.4'
H H 0.0000 0.0000 'International Tables Vol C Tables 4.2.6.8 and 6.1.1.4'
N N 0.0061 0.0033 'International Tables Vol C Tables 4.2.6.8 and 6.1.1.4'
O O 0.0106 0.0060 'International Tables Vol C Tables 4.2.6.8 and 6.1.1.4'
Cu Cu 0.3201 1.2651 'International Tables Vol C Tables 4.2.6.8 and 6.1.1.4'
Br Br -0.2901 2.4595 'International Tables Vol C Tables 4.2.6.8 and 6.1.1.4'

loop_
_geom_angle_atom_site_label_1
_geom_angle_atom_site_label_2
_geom_angle_atom_site_label_3
_geom_angle
_geom_angle_publ_flag
N1 Cu1 N2 163.4(3) y
N1 Cu1 N4 81.7(3) y
N2 Cu1 N4 82.1(3) y
N1 Cu1 Br2 95.53(19) y
N2 Cu1 Br2 97.3(2) y
N4 Cu1 Br2 127.66(18) y
N1 Cu1 Br1 90.5(2) y
N2 Cu1 Br1 92.5(2) y
N4 Cu1 Br1 113.38(18) y
Br2 Cu1 Br1 118.91(5) y
O1 Cu2 N3 166.6(2) y
O1 Cu2 N5 83.8(2) y
N3 Cu2 N5 84.0(3) y
O1 Cu2 O5 86.6(2) y
N3 Cu2 O5 88.4(2) y
N5 Cu2 O5 92.0(2) y
O1 Cu2 Br3 93.36(17) y
N3 Cu2 Br3 99.98(19) y
N5 Cu2 Br3 148.96(19) y
O5 Cu2 Br3 118.76(16) y
C5 N1 C1 119.1(7) ?
C5 N1 Cu1 113.8(5) ?
C1 N1 Cu1 127.1(6) ?
N1 C1 C2 121.3(8) ?
N1 C1 H1 119.3 ?
C2 C1 H1 119.3 ?
C3 C2 C1 120.4(8) ?
C3 C2 H2 119.8 ?
C1 C2 H2 119.8 ?
C2 C3 C4 119.0(8) ?
C2 C3 H3 120.5 ?
C4 C3 H3 120.5 ?
C3 C4 C5 117.9(8) ?
C3 C4 H4 121.0 ?
C5 C4 H4 121.0 ?
N1 C5 C4 122.3(7) ?
N1 C5 C6 115.1(7) ?
C4 C5 C6 122.6(7) ?
N4 C6 C5 108.8(6) ?
N4 C6 H6A 109.9 ?
C5 C6 H6A 109.9 ?
N4 C6 H6B 109.9 ?
C5 C6 H6B 109.9 ?
H6A C6 H6B 108.3 ?
C11 N2 C7 120.3(7) ?
C11 N2 Cu1 114.8(6) ?
C7 N2 Cu1 124.9(6) ?
N2 C7 C8 120.6(8) ?
N2 C7 H7 119.7 ?
C8 C7 H7 119.7 ?
C9 C8 C7 119.4(9) ?
C9 C8 H8 120.3 ?
C7 C8 H8 120.3 ?
C8 C9 C10 120.1(8) ?
C8 C9 H9 120.0 ?
C10 C9 H9 120.0 ?
C9 C10 C11 119.5(8) ?
C9 C10 H10 120.2 ?
C11 C10 H10 120.2 ?
N2 C11 C10 120.0(8) ?
N2 C11 C12 118.3(7) ?
C10 C11 C12 121.6(8) ?
N4 C12 C11 110.0(6) ?
N4 C12 H12A 109.7 ?
C11 C12 H12A 109.7 ?
N4 C12 H12B 109.7 ?
C11 C12 H12B 109.7 ?
H12A C12 H12B 108.2 ?
C13 N3 C17 118.3(7) ?
C13 N3 Cu2 128.9(6) ?
C17 N3 Cu2 112.8(5) ?
N3 C13 C14 123.6(8) ?
N3 C13 H13 118.2 ?
C14 C13 H13 118.2 ?
C15 C14 C13 118.1(8) ?
C15 C14 H14 121.0 ?
C13 C14 H14 121.0 ?
C14 C15 C16 120.1(8) ?
C14 C15 H15 120.0 ?
C16 C15 H15 120.0 ?
C17 C16 C15 117.2(8) ?
C17 C16 H16 121.4 ?
C15 C16 H16 121.4 ?
N3 C17 C16 122.7(7) ?
N3 C17 C18 116.0(7) ?
C16 C17 C18 121.3(7) ?
N5 C18 C17 110.3(6) ?
N5 C18 H18A 109.6 ?
C17 C18 H18A 109.6 ?
N5 C18 H18B 109.6 ?
C17 C18 H18B 109.6 ?
H18A C18 H18B 108.1 ?
C6 N4 C19 107.8(6) ?
C6 N4 C12 112.9(6) ?
C19 N4 C12 113.4(6) ?
C6 N4 Cu1 101.2(4) ?
C19 N4 Cu1 115.2(5) ?
C12 N4 Cu1 105.9(5) ?
N4 C19 C20 111.8(7) ?
N4 C19 H19A 109.3 ?
C20 C19 H19A 109.3 ?
N4 C19 H19B 109.3 ?
C20 C19 H19B 109.3 ?
H19A C19 H19B 107.9 ?
N5 C20 C19 110.1(6) ?
N5 C20 H20A 109.6 ?
C19 C20 H20A 109.6 ?
N5 C20 H20B 109.6 ?
C19 C20 H20B 109.6 ?
H20A C20 H20B 108.1 ?
C18 N5 C21 114.4(6) ?
C18 N5 C20 108.2(6) ?
C21 N5 C20 111.8(6) ?
C18 N5 Cu2 104.4(5) ?
C21 N5 Cu2 105.4(5) ?
C20 N5 Cu2 112.5(4) ?
N5 C21 C22 110.9(7) ?
N5 C21 H21A 109.5 ?
C22 C21 H21A 109.5 ?
N5 C21 H21B 109.5 ?
C22 C21 H21B 109.5 ?
H21A C21 H21B 108.1 ?
O2 C22 O1 121.5(8) ?
O2 C22 C21 120.4(8) ?
O1 C22 C21 118.1(7) ?
C22 O1 Cu2 113.7(5) ?
N7 Cu3 N6 164.5(3) y
N7 Cu3 N9 82.7(3) y
N6 Cu3 N9 82.1(3) y
N7 Cu3 Br5 96.3(2) y
N6 Cu3 Br5 97.4(2) y
N9 Cu3 Br5 141.93(19) y
N7 Cu3 Br4 91.0(2) y
N6 Cu3 Br4 88.7(2) y
N9 Cu3 Br4 99.52(19) y
Br5 Cu3 Br4 118.54(5) y
O3 Cu4 N8 156.6(3) y
O3 Cu4 N10 86.3(3) y
N8 Cu4 N10 84.2(3) y
O3 Cu4 Br6 98.34(19) y
N8 Cu4 Br6 100.6(2) y
N10 Cu4 Br6 149.85(19) y
C23 N6 C27 119.2(7) ?
C23 N6 Cu3 127.5(6) ?
C27 N6 Cu3 113.3(6) ?
N6 C23 C24 121.8(9) ?
N6 C23 H23 119.1 ?
C24 C23 H23 119.1 ?
C25 C24 C23 119.4(9) ?
C25 C24 H24 120.3 ?
C23 C24 H24 120.3 ?
C24 C25 C26 118.2(8) ?
C24 C25 H25 120.9 ?
C26 C25 H25 120.9 ?
C27 C26 C25 120.0(9) ?
C27 C26 H26 120.0 ?
C25 C26 H26 120.0 ?
N6 C27 C26 121.4(8) ?
N6 C27 C28 115.7(8) ?
C26 C27 C28 122.9(8) ?
N9 C28 C27 108.8(7) ?
N9 C28 H28A 109.9 ?
C27 C28 H28A 109.9 ?
N9 C28 H28B 109.9 ?
C27 C28 H28B 109.9 ?
H28A C28 H28B 108.3 ?
C33 N7 C29 117.5(8) ?
C33 N7 Cu3 115.4(5) ?
C29 N7 Cu3 127.1(6) ?
N7 C29 C30 122.0(9) ?
N7 C29 H29 119.0 ?
C30 C29 H29 119.0 ?
C29 C30 C31 119.9(9) ?
C29 C30 H30 120.1 ?
C31 C30 H30 120.1 ?
C32 C31 C30 119.0(9) ?
C32 C31 H31 120.5 ?
C30 C31 H31 120.5 ?
C31 C32 C33 118.2(9) ?
C31 C32 H32 120.9 ?
C33 C32 H32 120.9 ?
N7 C33 C32 123.4(8) ?
N7 C33 C34 116.2(7) ?
C32 C33 C34 120.4(8) ?
N9 C34 C33 110.1(7) ?
N9 C34 H34A 109.6 ?
C33 C34 H34A 109.6 ?
N9 C34 H34B 109.6 ?
C33 C34 H34B 109.6 ?
H34A C34 H34B 108.2 ?
C35 N8 C39 118.5(7) ?
C35 N8 Cu4 128.3(6) ?
C39 N8 Cu4 113.2(6) ?
N8 C35 C36 122.4(8) ?
N8 C35 H35 118.8 ?
C36 C35 H35 118.8 ?
C37 C36 C35 118.8(9) ?
C37 C36 H36 120.6 ?
C35 C36 H36 120.6 ?
C36 C37 C38 120.7(8) ?
C36 C37 H37 119.7 ?
C38 C37 H37 119.7 ?
C37 C38 C39 118.6(8) ?
C37 C38 H38 120.7 ?
C39 C38 H38 120.7 ?
N8 C39 C38 121.0(8) ?
N8 C39 C40 114.4(7) ?
C38 C39 C40 124.5(7) ?
N10 C40 C39 110.9(7) ?
N10 C40 H40A 109.5 ?
C39 C40 H40A 109.5 ?
N10 C40 H40B 109.5 ?
C39 C40 H40B 109.5 ?
H40A C40 H40B 108.0 ?
C28 N9 C41 108.8(6) ?
C28 N9 C34 112.6(6) ?
C41 N9 C34 112.1(6) ?
C28 N9 Cu3 103.6(5) ?
C41 N9 Cu3 112.4(5) ?
C34 N9 Cu3 107.1(5) ?
N9 C41 C42 113.5(7) ?
N9 C41 H41A 108.9 ?
C42 C41 H41A 108.9 ?
N9 C41 H41B 108.9 ?
C42 C41 H41B 108.9 ?
H41A C41 H41B 107.7 ?
N10 C42 C41 112.1(6) ?
N10 C42 H42A 109.2 ?
C41 C42 H42A 109.2 ?
N10 C42 H42B 109.2 ?
C41 C42 H42B 109.2 ?
H42A C42 H42B 107.9 ?
C40 N10 C42 108.2(6) ?
C40 N10 C43 112.9(6) ?
C42 N10 C43 113.5(7) ?
C40 N10 Cu4 105.3(5) ?
C42 N10 Cu4 109.3(5) ?
C43 N10 Cu4 107.2(5) ?
N10 C43 C44 111.2(7) ?
N10 C43 H43A 109.4 ?
C44 C43 H43A 109.4 ?
N10 C43 H43B 109.4 ?
C44 C43 H43B 109.4 ?
H43A C43 H43B 108.0 ?
O4 C44 O3 124.6(9) ?
O4 C44 C43 117.4(9) ?
O3 C44 C43 118.0(8) ?
C44 O3 Cu4 115.6(6) ?

loop_
_geom_bond_atom_site_label_1
_geom_bond_atom_site_label_2
_geom_bond_distance
_geom_bond_publ_flag
Cu1 N1 1.982(7) y
Cu1 N2 1.989(7) y
Cu1 N4 2.133(6) y
Cu2 O1 1.944(5) y
Cu1 Br2 2.4361(13) y
Cu1 Br1 2.5228(14) y
Cu2 N3 1.970(6) y
Cu2 N5 2.046(6) y
Cu2 O5 2.309(6) y
Cu2 Br3 2.3832(13) y
N1 C5 1.340(10) ?
N1 C1 1.343(10) ?
C1 C2 1.371(11) ?
C1 H1 0.9500 ?
C2 C3 1.371(13) ?
C2 H2 0.9500 ?
C3 C4 1.391(12) ?
C3 H3 0.9500 ?
C4 C5 1.395(11) ?
C4 H4 0.9500 ?
C5 C6 1.515(11) ?
C6 N4 1.475(10) ?
C6 H6A 0.9900 ?
C6 H6B 0.9900 ?
N2 C11 1.326(10) ?
N2 C7 1.359(11) ?
C7 C8 1.389(11) ?
C7 H7 0.9500 ?
C8 C9 1.347(12) ?
C8 H8 0.9500 ?
C9 C10 1.369(12) ?
C9 H9 0.9500 ?
C10 C11 1.405(11) ?
C10 H10 0.9500 ?
C11 C12 1.504(11) ?
C12 N4 1.487(10) ?
C12 H12A 0.9900 ?
C12 H12B 0.9900 ?
N3 C13 1.325(10) ?
N3 C17 1.343(9) ?
C13 C14 1.383(12) ?
C13 H13 0.9500 ?
C14 C15 1.364(12) ?
C14 H14 0.9500 ?
C15 C16 1.409(11) ?
C15 H15 0.9500 ?
C16 C17 1.388(11) ?
C16 H16 0.9500 ?
C17 C18 1.500(10) ?
C18 N5 1.474(10) ?
C18 H18A 0.9900 ?
C18 H18B 0.9900 ?
N4 C19 1.485(10) ?
C19 C20 1.532(11) ?
C19 H19A 0.9900 ?
C19 H19B 0.9900 ?
C20 N5 1.513(10) ?
C20 H20A 0.9900 ?
C20 H20B 0.9900 ?
N5 C21 1.488(9) ?
C21 C22 1.501(11) ?
C21 H21A 0.9900 ?
C21 H21B 0.9900 ?
C22 O2 1.248(10) ?
C22 O1 1.292(10) ?
Cu3 N6 1.998(7) y
Cu3 N7 1.986(7) y
Cu3 N9 2.075(7) y
Cu3 Br4 2.7342(15) y
Cu3 Br5 2.4102(14) y
Cu4 N8 1.955(7) y
Cu4 N10 2.023(7) y
Cu4 O3 1.900(6) y
Cu4 Br6 2.3496(14) y
N6 C23 1.337(11) ?
N6 C27 1.343(11) ?
C23 C24 1.378(12) ?
C23 H23 0.9500 ?
C24 C25 1.375(12) ?
C24 H24 0.9500 ?
C25 C26 1.387(13) ?
C25 H25 0.9500 ?
C26 C27 1.365(11) ?
C26 H26 0.9500 ?
C27 C28 1.509(12) ?
C28 N9 1.494(10) ?
C28 H28A 0.9900 ?
C28 H28B 0.9900 ?
N7 C33 1.340(11) ?
N7 C29 1.365(10) ?
C29 C30 1.367(12) ?
C29 H29 0.9500 ?
C30 C31 1.386(13) ?
C30 H30 0.9500 ?
C31 C32 1.381(12) ?
C31 H31 0.9500 ?
C32 C33 1.390(12) ?
C32 H32 0.9500 ?
C33 C34 1.527(11) ?
C34 N9 1.500(10) ?
C34 H34A 0.9900 ?
C34 H34B 0.9900 ?
N8 C35 1.336(10) ?
N8 C39 1.375(10) ?
C35 C36 1.385(11) ?
C35 H35 0.9500 ?
C36 C37 1.362(11) ?
C36 H36 0.9500 ?
C37 C38 1.371(12) ?
C37 H37 0.9500 ?
C38 C39 1.392(11) ?
C38 H38 0.9500 ?
C39 C40 1.489(11) ?
C40 N10 1.471(10) ?
C40 H40A 0.9900 ?
C40 H40B 0.9900 ?
N9 C41 1.498(10) ?
C41 C42 1.535(11) ?
C41 H41A 0.9900 ?
C41 H41B 0.9900 ?
C42 N10 1.477(10) ?
C42 H42A 0.9900 ?
C42 H42B 0.9900 ?
N10 C43 1.492(10) ?
C43 C44 1.534(12) ?
C43 H43A 0.9900 ?
C43 H43B 0.9900 ?
C44 O4 1.240(11) ?
C44 O3 1.271(11) ?
